data_7111172
loop_
_publ_author_name
'Meiners, Frank'
'Saak, Wolfgang'
'Weidenbruch, Manfred'

_publ_section_title
;
 Reaction of a diarylgermylene with a phosphaalkyne: formation of a
 germadiphosphacyclobutene with an exocyclic C&#xE006;Ge double bond
;
_journal_issue 2
_journal_name_full 'Chemical Communications'
_journal_page_first 215
_journal_paper_doi 10.1039/b008472g
_journal_year 2001
_chemical_formula_sum 'C68 H108 Ge2 P2'
_chemical_formula_weight 1132.66
_chemical_name_systematic
; 
 ? 
;
_space_group_IT_number 2
_symmetry_cell_setting triclinic
_symmetry_space_group_name_Hall '-P 1'
_symmetry_space_group_name_H-M 'P -1'
_atom_sites_solution_hydrogens geom
_atom_sites_solution_primary direct
_atom_sites_solution_secondary difmap
_audit_creation_method SHELXL-97
_cell_angle_alpha 87.207(5)
_cell_angle_beta 80.276(5)
_cell_angle_gamma 87.046(6)
_cell_formula_units_Z 2
_cell_length_a 12.1315(6)
_cell_length_b 15.3937(8)
_cell_length_c 17.6016(7)
_cell_measurement_temperature 193(2)
_cell_volume 3232.9(3)
_computing_cell_refinement 'IPDS (Stoe, 1999)'
_computing_data_collection 'IPDS (Stoe, 1999)'
_computing_data_reduction 'XRED (Stoe, 1997)'
_computing_molecular_graphics 'Oretp-3 for Windows (Farrugia, 1997)'
_computing_publication_material 'SHELX-97 (Sheldrick, 1997)'
_computing_structure_refinement 'SHELXL-97 (Sheldrick, 1997)'
_computing_structure_solution 'SHELXS-97 (Sheldrick, 1990)'
_diffrn_ambient_temperature 193(2)
_diffrn_measured_fraction_theta_full 0.932
_diffrn_measured_fraction_theta_max 0.932
_diffrn_measurement_device_type 'Stoe IPDS'
_diffrn_radiation_monochromator graphite
_diffrn_radiation_source 'fine-focus sealed tube'
_diffrn_radiation_type MoK\a
_diffrn_radiation_wavelength 0.71073
_diffrn_reflns_av_R_equivalents 0.0782
_diffrn_reflns_av_sigmaI/netI 0.1023
_diffrn_reflns_limit_h_max 14
_diffrn_reflns_limit_h_min -14
_diffrn_reflns_limit_k_max 18
_diffrn_reflns_limit_k_min -18
_diffrn_reflns_limit_l_max 21
_diffrn_reflns_limit_l_min -21
_diffrn_reflns_number 39739
_diffrn_reflns_theta_full 25.92
_diffrn_reflns_theta_max 25.92
_diffrn_reflns_theta_min 2.11
_exptl_absorpt_coefficient_mu 1.016
_exptl_absorpt_correction_T_max 0.8625
_exptl_absorpt_correction_T_min 0.7368
_exptl_absorpt_correction_type none
_exptl_crystal_colour yellow
_exptl_crystal_density_diffrn 1.164
_exptl_crystal_density_method 'not measured'
_exptl_crystal_description prism
_exptl_crystal_F_000 1220
_exptl_crystal_size_max 0.32
_exptl_crystal_size_mid 0.21
_exptl_crystal_size_min 0.15
_refine_diff_density_max 0.642
_refine_diff_density_min -0.536
_refine_diff_density_rms 0.066
_refine_ls_extinction_method none
_refine_ls_goodness_of_fit_ref 0.862
_refine_ls_hydrogen_treatment mixed
_refine_ls_matrix_type full
_refine_ls_number_parameters 624
_refine_ls_number_reflns 11735
_refine_ls_number_restraints 18
_refine_ls_restrained_S_all 0.862
_refine_ls_R_factor_all 0.0901
_refine_ls_R_factor_gt 0.0455
_refine_ls_shift/su_max 0.002
_refine_ls_shift/su_mean 0.000
_refine_ls_structure_factor_coef Fsqd
_refine_ls_weighting_details 'calc w=1/[\s^2^(Fo^2^)+(0.0513P)^2^+0.0000P] where P=(Fo^2^+2Fc^2^)/3'
_refine_ls_weighting_scheme calc
_refine_ls_wR_factor_gt 0.0953
_refine_ls_wR_factor_ref 0.1064
_reflns_number_gt 6979
_reflns_number_total 11735
_reflns_threshold_expression >2sigma(I)
_cod_data_source_file b008472gsup1.cif
_cod_data_source_block gemep
_cod_original_sg_symbol_H-M P-1
_cod_database_code 7111172

loop_
_symmetry_equiv_pos_as_xyz
'x, y, z'
'-x, -y, -z'

loop_
_atom_site_label
_atom_site_type_symbol
_atom_site_fract_x
_atom_site_fract_y
_atom_site_fract_z
_atom_site_U_iso_or_equiv
_atom_site_adp_type
_atom_site_occupancy
_atom_site_symmetry_multiplicity
_atom_site_calc_flag
_atom_site_refinement_flags
_atom_site_disorder_assembly
_atom_site_disorder_group
Ge1 Ge 0.30579(3) 0.45038(2) 0.27413(2) 0.02433(10) Uani 1 1 d . A .
Ge2 Ge 0.25430(4) 0.78779(2) 0.27648(2) 0.03734(13) Uani 1 1 d . A .
P1 P 0.23279(8) 0.63283(5) 0.30629(6) 0.0273(2) Uani 1 1 d . A .
P2 P 0.15478(9) 0.68777(6) 0.41460(6) 0.0362(2) Uani 1 1 d . A .
C1 C 0.3430(3) 0.5498(2) 0.3152(2) 0.0279(8) Uani 1 1 d . . .
C2A C 0.4526(10) 0.5585(7) 0.3522(7) 0.033(4) Uiso 0.50 1 d P A 1
C3A C 0.5323(7) 0.6205(4) 0.3098(5) 0.0286(16) Uiso 0.50 1 d P A 1
H3A H 0.5581 0.6009 0.2573 0.043 Uiso 0.50 1 calc PR A 1
H3B H 0.5966 0.6233 0.3365 0.043 Uiso 0.50 1 calc PR A 1
H3C H 0.4951 0.6784 0.3073 0.043 Uiso 0.50 1 calc PR A 1
C4A C 0.4116(9) 0.5932(6) 0.4341(6) 0.049(2) Uiso 0.50 1 d P A 1
H4A H 0.3643 0.6462 0.4303 0.074 Uiso 0.50 1 calc PR A 1
H4B H 0.4763 0.6062 0.4575 0.074 Uiso 0.50 1 calc PR A 1
H4C H 0.3682 0.5488 0.4663 0.074 Uiso 0.50 1 calc PR A 1
C5A C 0.5135(10) 0.4650(7) 0.3621(7) 0.033(3) Uiso 0.50 1 d P A 1
H5A H 0.5520 0.4463 0.3116 0.050 Uiso 0.50 1 calc PR A 1
H5B H 0.4577 0.4228 0.3839 0.050 Uiso 0.50 1 calc PR A 1
H5C H 0.5682 0.4686 0.3968 0.050 Uiso 0.50 1 calc PR A 1
C2B C 0.4304(10) 0.5556(7) 0.3654(7) 0.029(3) Uiso 0.50 1 d P A 2
C3B C 0.4917(11) 0.6380(8) 0.3482(8) 0.077(3) Uiso 0.50 1 d P A 2
H3D H 0.4377 0.6877 0.3500 0.116 Uiso 0.50 1 calc PR A 2
H3E H 0.5374 0.6361 0.2967 0.116 Uiso 0.50 1 calc PR A 2
H3F H 0.5403 0.6440 0.3866 0.116 Uiso 0.50 1 calc PR A 2
C4B C 0.3799(8) 0.5545(6) 0.4510(6) 0.047(2) Uiso 0.50 1 d P A 2
H4D H 0.3413 0.5002 0.4653 0.070 Uiso 0.50 1 calc PR A 2
H4E H 0.3262 0.6041 0.4610 0.070 Uiso 0.50 1 calc PR A 2
H4F H 0.4396 0.5585 0.4817 0.070 Uiso 0.50 1 calc PR A 2
C5B C 0.5182(10) 0.4846(7) 0.3555(7) 0.035(3) Uiso 0.50 1 d P A 2
H5D H 0.5468 0.4786 0.3004 0.052 Uiso 0.50 1 calc PR A 2
H5E H 0.4863 0.4299 0.3774 0.052 Uiso 0.50 1 calc PR A 2
H5F H 0.5795 0.4984 0.3820 0.052 Uiso 0.50 1 calc PR A 2
C6 C 0.1480(4) 0.7907(2) 0.3752(2) 0.0457(11) Uani 1 1 d . . .
C7A C 0.0377(8) 0.8541(5) 0.4082(5) 0.036(2) Uiso 0.50 1 d P B 1
C8A C -0.0689(7) 0.8139(5) 0.4196(5) 0.047(2) Uiso 0.50 1 d P B 1
H8A H -0.0665 0.7623 0.4542 0.071 Uiso 0.50 1 calc PR B 1
H8B H -0.0849 0.7968 0.3698 0.071 Uiso 0.50 1 calc PR B 1
H8C H -0.1277 0.8554 0.4425 0.071 Uiso 0.50 1 calc PR B 1
C9A C 0.0646(9) 0.8739(6) 0.4942(5) 0.050(2) Uiso 0.50 1 d P B 1
H9A H 0.0802 0.8188 0.5215 0.075 Uiso 0.50 1 calc PR B 1
H9B H -0.0003 0.9046 0.5236 0.075 Uiso 0.50 1 calc PR B 1
H9C H 0.1299 0.9100 0.4886 0.075 Uiso 0.50 1 calc PR B 1
C10A C 0.0547(11) 0.9433(8) 0.3664(7) 0.068(4) Uiso 0.50 1 d P B 1
H10A H 0.1321 0.9597 0.3650 0.102 Uiso 0.50 1 calc PR B 1
H10B H 0.0033 0.9868 0.3940 0.102 Uiso 0.50 1 calc PR B 1
H10C H 0.0398 0.9404 0.3136 0.102 Uiso 0.50 1 calc PR B 1
C7B C 0.0835(8) 0.8634(5) 0.4174(5) 0.037(2) Uiso 0.50 1 d P B 2
C8B C 0.1518(13) 0.9275(10) 0.4577(9) 0.108(5) Uiso 0.50 1 d P B 2
H8D H 0.2170 0.9463 0.4209 0.163 Uiso 0.50 1 calc PR B 2
H8E H 0.1770 0.8973 0.5025 0.163 Uiso 0.50 1 calc PR B 2
H8F H 0.1037 0.9784 0.4746 0.163 Uiso 0.50 1 calc PR B 2
C9B C -0.0010(14) 0.8363(10) 0.4777(10) 0.116(5) Uiso 0.50 1 d P B 2
H9D H -0.0467 0.7942 0.4586 0.173 Uiso 0.50 1 calc PR B 2
H9E H -0.0485 0.8869 0.4964 0.173 Uiso 0.50 1 calc PR B 2
H9F H 0.0333 0.8091 0.5200 0.173 Uiso 0.50 1 calc PR B 2
C10B C 0.0254(9) 0.9254(6) 0.3552(6) 0.043(2) Uiso 0.50 1 d P B 2
H10D H 0.0833 0.9447 0.3129 0.064 Uiso 0.50 1 calc PR B 2
H10E H -0.0127 0.9763 0.3811 0.064 Uiso 0.50 1 calc PR B 2
H10F H -0.0291 0.8923 0.3347 0.064 Uiso 0.50 1 calc PR B 2
C11 C 0.4107(3) 0.3477(2) 0.2493(2) 0.0279(8) Uani 1 1 d . . .
C12 C 0.5005(3) 0.3608(2) 0.1880(2) 0.0297(8) Uani 1 1 d . A .
C13 C 0.5655(3) 0.2902(2) 0.1536(2) 0.0348(9) Uani 1 1 d . . .
C14 C 0.5410(4) 0.2060(3) 0.1818(2) 0.0394(10) Uani 1 1 d . A .
C15 C 0.4602(4) 0.1950(2) 0.2457(2) 0.0395(10) Uani 1 1 d . . .
H15 H 0.4486 0.1374 0.2664 0.047 Uiso 1 1 calc R A .
C16 C 0.3941(3) 0.2622(2) 0.2823(2) 0.0330(9) Uani 1 1 d . A .
C17 C 0.5348(3) 0.4510(2) 0.1565(2) 0.0357(9) Uani 1 1 d . . .
H17A H 0.4845 0.4952 0.1841 0.054 Uiso 1 1 calc R A .
H17B H 0.5302 0.4565 0.1014 0.054 Uiso 1 1 calc R . .
H17C H 0.6118 0.4596 0.1637 0.054 Uiso 1 1 calc R . .
C18 C 0.6610(4) 0.3064(3) 0.0881(3) 0.0498(11) Uani 1 1 d . A .
H18A H 0.6656 0.3691 0.0764 0.075 Uiso 1 1 calc R . .
H18B H 0.6478 0.2774 0.0423 0.075 Uiso 1 1 calc R . .
H18C H 0.7313 0.2832 0.1030 0.075 Uiso 1 1 calc R . .
C19 C 0.6057(4) 0.1267(3) 0.1461(3) 0.0550(13) Uani 1 1 d . . .
H19A H 0.6597 0.1453 0.1011 0.082 Uiso 1 1 calc R A .
H19B H 0.5536 0.0876 0.1300 0.082 Uiso 1 1 calc R . .
H19C H 0.6457 0.0961 0.1842 0.082 Uiso 1 1 calc R . .
C20 C 0.3085(4) 0.2391(2) 0.3552(2) 0.0392(10) Uani 1 1 d . . .
C21 C 0.1908(4) 0.2404(3) 0.3352(3) 0.0471(11) Uani 1 1 d . A .
H21A H 0.1897 0.2008 0.2934 0.071 Uiso 1 1 calc R . .
H21B H 0.1692 0.2996 0.3186 0.071 Uiso 1 1 calc R . .
H21C H 0.1380 0.2216 0.3808 0.071 Uiso 1 1 calc R . .
C22 C 0.3147(4) 0.2999(3) 0.4205(2) 0.0476(11) Uani 1 1 d . A .
H22A H 0.2599 0.2835 0.4658 0.071 Uiso 1 1 calc R . .
H22B H 0.2982 0.3600 0.4036 0.071 Uiso 1 1 calc R . .
H22C H 0.3901 0.2950 0.4339 0.071 Uiso 1 1 calc R . .
C23 C 0.3331(4) 0.1467(3) 0.3891(3) 0.0532(12) Uani 1 1 d . A .
H23A H 0.3307 0.1038 0.3501 0.080 Uiso 1 1 calc R . .
H23B H 0.2767 0.1341 0.4345 0.080 Uiso 1 1 calc R . .
H23C H 0.4076 0.1439 0.4039 0.080 Uiso 1 1 calc R . .
C24 C 0.1510(3) 0.4487(2) 0.2513(2) 0.0271(8) Uani 1 1 d . . .
C25 C 0.0651(3) 0.4644(2) 0.3155(2) 0.0319(9) Uani 1 1 d . A .
C26 C -0.0459(3) 0.4821(3) 0.3067(3) 0.0439(10) Uani 1 1 d . . .
C27 C -0.0730(3) 0.4816(3) 0.2331(3) 0.0474(11) Uani 1 1 d . A .
C28 C 0.0081(3) 0.4585(3) 0.1721(3) 0.0390(10) Uani 1 1 d . . .
H28 H -0.0138 0.4537 0.1232 0.047 Uiso 1 1 calc R A .
C29 C 0.1204(3) 0.4419(2) 0.1776(2) 0.0298(9) Uani 1 1 d . A .
C30 C 0.0857(3) 0.4604(3) 0.3981(2) 0.0388(10) Uani 1 1 d . . .
H30A H 0.1655 0.4475 0.3989 0.058 Uiso 1 1 calc R A .
H30B H 0.0418 0.4146 0.4275 0.058 Uiso 1 1 calc R . .
H30C H 0.0633 0.5166 0.4212 0.058 Uiso 1 1 calc R . .
C31 C -0.1342(4) 0.5045(4) 0.3756(3) 0.0709(16) Uani 1 1 d . A .
H31A H -0.2069 0.5151 0.3589 0.106 Uiso 1 1 calc R . .
H31B H -0.1139 0.5569 0.3986 0.106 Uiso 1 1 calc R . .
H31C H -0.1389 0.4559 0.4140 0.106 Uiso 1 1 calc R . .
C32 C -0.1904(4) 0.5061(5) 0.2175(3) 0.0822(19) Uani 1 1 d . . .
H32A H -0.2390 0.5207 0.2660 0.123 Uiso 1 1 calc R A .
H32B H -0.2202 0.4569 0.1954 0.123 Uiso 1 1 calc R . .
H32C H -0.1878 0.5566 0.1812 0.123 Uiso 1 1 calc R . .
C33 C 0.2007(3) 0.4148(2) 0.1044(2) 0.0337(9) Uani 1 1 d . . .
C34 C 0.2991(3) 0.4745(2) 0.0859(2) 0.0374(9) Uani 1 1 d . A .
H34A H 0.3487 0.4556 0.0392 0.056 Uiso 1 1 calc R . .
H34B H 0.3407 0.4717 0.1292 0.056 Uiso 1 1 calc R . .
H34C H 0.2711 0.5344 0.0775 0.056 Uiso 1 1 calc R . .
C35 C 0.1459(4) 0.4188(3) 0.0319(2) 0.0475(11) Uani 1 1 d . A .
H35A H 0.0815 0.3814 0.0403 0.071 Uiso 1 1 calc R . .
H35B H 0.2004 0.3984 -0.0120 0.071 Uiso 1 1 calc R . .
H35C H 0.1207 0.4789 0.0209 0.071 Uiso 1 1 calc R . .
C36 C 0.2416(4) 0.3193(2) 0.1159(3) 0.0431(11) Uani 1 1 d . A .
H36A H 0.1770 0.2824 0.1278 0.065 Uiso 1 1 calc R . .
H36B H 0.2842 0.3145 0.1587 0.065 Uiso 1 1 calc R . .
H36C H 0.2898 0.3004 0.0687 0.065 Uiso 1 1 calc R . .
C37 C 0.1969(4) 0.8583(2) 0.1888(2) 0.0399(10) Uani 1 1 d . . .
C38 C 0.2411(4) 0.9427(2) 0.1762(3) 0.0450(11) Uani 1 1 d . B .
C39 C 0.2347(4) 0.9936(2) 0.1080(3) 0.0498(12) Uani 1 1 d . . .
C40 C 0.1815(4) 0.9610(3) 0.0530(3) 0.0497(12) Uani 1 1 d . B .
C41 C 0.1286(4) 0.8830(2) 0.0687(3) 0.0461(11) Uani 1 1 d . . .
H41 H 0.0881 0.8635 0.0315 0.055 Uiso 1 1 calc R B .
C42 C 0.1310(4) 0.8313(2) 0.1358(2) 0.0378(10) Uani 1 1 d . B .
C43 C 0.2907(5) 0.9865(2) 0.2364(3) 0.0578(13) Uani 1 1 d . . .
H43A H 0.2917 0.9467 0.2815 0.087 Uiso 1 1 calc R B .
H43B H 0.2454 1.0393 0.2519 0.087 Uiso 1 1 calc R . .
H43C H 0.3674 1.0022 0.2150 0.087 Uiso 1 1 calc R . .
C44 C 0.2882(5) 1.0808(3) 0.0964(3) 0.0680(16) Uani 1 1 d . B .
H44A H 0.3213 1.0924 0.1418 0.102 Uiso 1 1 calc R . .
H44B H 0.2313 1.1266 0.0892 0.102 Uiso 1 1 calc R . .
H44C H 0.3468 1.0801 0.0507 0.102 Uiso 1 1 calc R . .
C45 C 0.1739(5) 1.0095(3) -0.0240(3) 0.0701(16) Uani 1 1 d . . .
H45A H 0.2154 1.0629 -0.0276 0.105 Uiso 1 1 calc R B .
H45B H 0.0952 1.0244 -0.0272 0.105 Uiso 1 1 calc R . .
H45C H 0.2062 0.9723 -0.0665 0.105 Uiso 1 1 calc R . .
C46 C 0.0575(4) 0.7509(2) 0.1458(3) 0.0424(10) Uani 1 1 d . . .
C47 C 0.0006(4) 0.7361(3) 0.2287(3) 0.0478(11) Uani 1 1 d . B .
H47A H 0.0575 0.7289 0.2623 0.072 Uiso 1 1 calc R . .
H47B H -0.0427 0.6836 0.2331 0.072 Uiso 1 1 calc R . .
H47C H -0.0495 0.7864 0.2444 0.072 Uiso 1 1 calc R . .
C48 C 0.1281(4) 0.6687(2) 0.1181(3) 0.0474(11) Uani 1 1 d . B .
H48A H 0.1644 0.6786 0.0645 0.071 Uiso 1 1 calc R . .
H48B H 0.0795 0.6193 0.1216 0.071 Uiso 1 1 calc R . .
H48C H 0.1854 0.6561 0.1507 0.071 Uiso 1 1 calc R . .
C49 C -0.0375(5) 0.7609(3) 0.0989(3) 0.0684(15) Uani 1 1 d . B .
H49A H -0.0063 0.7705 0.0442 0.103 Uiso 1 1 calc R . .
H49B H -0.0870 0.8108 0.1165 0.103 Uiso 1 1 calc R . .
H49C H -0.0802 0.7080 0.1057 0.103 Uiso 1 1 calc R . .
C50 C 0.4159(4) 0.8213(2) 0.2700(2) 0.0412(10) Uani 1 1 d . . .
C51 C 0.4469(5) 0.8603(3) 0.3358(3) 0.0588(14) Uani 1 1 d . B .
C52 C 0.5505(5) 0.8966(3) 0.3321(3) 0.0525(13) Uani 1 1 d . . .
C53 C 0.6239(4) 0.8998(3) 0.2634(3) 0.0519(12) Uani 1 1 d . B .
C54 C 0.5954(4) 0.8600(3) 0.2012(3) 0.0444(11) Uani 1 1 d . . .
H54 H 0.6471 0.8616 0.1542 0.053 Uiso 1 1 calc R B .
C55 C 0.4963(3) 0.8179(2) 0.2024(2) 0.0359(9) Uani 1 1 d . B .
C56A C 0.3496(8) 0.8787(6) 0.4095(5) 0.043(2) Uiso 0.50 1 d P B 1
H56A H 0.2822 0.8490 0.4037 0.064 Uiso 0.50 1 calc PR B 1
H56B H 0.3322 0.9415 0.4123 0.064 Uiso 0.50 1 calc PR B 1
H56C H 0.3757 0.8569 0.4569 0.064 Uiso 0.50 1 calc PR B 1
C56B C 0.4036(11) 0.8370(8) 0.4164(7) 0.076(3) Uiso 0.50 1 d P B 2
H56D H 0.3305 0.8113 0.4200 0.113 Uiso 0.50 1 calc PR B 2
H56E H 0.3953 0.8894 0.4468 0.113 Uiso 0.50 1 calc PR B 2
H56F H 0.4558 0.7948 0.4366 0.113 Uiso 0.50 1 calc PR B 2
C57 C 0.5834(6) 0.9353(4) 0.4033(3) 0.088(2) Uani 1 1 d . B .
H57A H 0.5229 0.9280 0.4474 0.132 Uiso 1 1 calc R . .
H57B H 0.5963 0.9974 0.3929 0.132 Uiso 1 1 calc R . .
H57C H 0.6520 0.9051 0.4152 0.132 Uiso 1 1 calc R . .
C58 C 0.7360(5) 0.9420(4) 0.2539(4) 0.0768(17) Uani 1 1 d . . .
H58A H 0.7748 0.9367 0.2007 0.115 Uiso 1 1 calc R B .
H58B H 0.7817 0.9128 0.2893 0.115 Uiso 1 1 calc R . .
H58C H 0.7239 1.0037 0.2656 0.115 Uiso 1 1 calc R . .
C59 C 0.4940(4) 0.7687(3) 0.1278(2) 0.0397(10) Uani 1 1 d . . .
C60 C 0.4806(4) 0.8342(3) 0.0612(3) 0.0544(12) Uani 1 1 d . B .
H60A H 0.5388 0.8769 0.0563 0.082 Uiso 1 1 calc R . .
H60B H 0.4067 0.8642 0.0716 0.082 Uiso 1 1 calc R . .
H60C H 0.4877 0.8034 0.0131 0.082 Uiso 1 1 calc R . .
C61 C 0.4043(4) 0.7032(2) 0.1343(2) 0.0409(10) Uani 1 1 d . B .
H61A H 0.4121 0.6610 0.1769 0.061 Uiso 1 1 calc R . .
H61B H 0.4121 0.6726 0.0860 0.061 Uiso 1 1 calc R . .
H61C H 0.3304 0.7332 0.1443 0.061 Uiso 1 1 calc R . .
C62 C 0.6071(4) 0.7167(3) 0.1061(3) 0.0599(13) Uani 1 1 d . B .
H62A H 0.6688 0.7563 0.1011 0.090 Uiso 1 1 calc R . .
H62B H 0.6087 0.6889 0.0570 0.090 Uiso 1 1 calc R . .
H62C H 0.6153 0.6719 0.1466 0.090 Uiso 1 1 calc R . .
C63A C -0.0461(16) 0.1879(11) 0.1548(7) 0.152(3) Uiso 0.50 1 d PD C 1
H63A H -0.0053 0.1655 0.1064 0.228 Uiso 0.50 1 calc PR C 1
H63B H -0.0214 0.2461 0.1619 0.228 Uiso 0.50 1 calc PR C 1
H63C H -0.1266 0.1910 0.1532 0.228 Uiso 0.50 1 calc PR C 1
C64A C -0.0226(15) 0.1265(10) 0.2226(8) 0.152(3) Uiso 0.50 1 d PD C 1
H64A H 0.0578 0.1263 0.2268 0.182 Uiso 0.50 1 calc PR C 1
H64B H -0.0411 0.0664 0.2135 0.182 Uiso 0.50 1 calc PR C 1
C65A C -0.0942(14) 0.1578(10) 0.2979(7) 0.152(3) Uiso 0.50 1 d PD C 1
H65A H -0.1387 0.1095 0.3241 0.182 Uiso 0.50 1 calc PR C 1
H65B H -0.0449 0.1764 0.3330 0.182 Uiso 0.50 1 calc PR C 1
C66A C -0.1730(12) 0.2345(11) 0.2792(7) 0.152(3) Uiso 0.50 1 d PD C 1
H66A H -0.2333 0.2131 0.2545 0.182 Uiso 0.50 1 calc PR C 1
H66B H -0.1306 0.2767 0.2427 0.182 Uiso 0.50 1 calc PR C 1
C67A C -0.2241(11) 0.2795(10) 0.3541(9) 0.152(3) Uiso 0.50 1 d PD C 1
H67A H -0.1768 0.2656 0.3941 0.182 Uiso 0.50 1 calc PR C 1
H67B H -0.2272 0.3434 0.3446 0.182 Uiso 0.50 1 calc PR C 1
C68A C -0.3429(14) 0.2477(18) 0.3824(13) 0.152(3) Uiso 0.50 1 d PD C 1
H68A H -0.3760 0.2771 0.4296 0.228 Uiso 0.50 1 calc PR C 1
H68B H -0.3391 0.1847 0.3932 0.228 Uiso 0.50 1 calc PR C 1
H68C H -0.3892 0.2612 0.3425 0.228 Uiso 0.50 1 calc PR C 1
C63B C -0.046(2) 0.1518(16) 0.1010(12) 0.232(6) Uiso 0.50 1 d PD D 2
H63D H -0.0065 0.1070 0.0675 0.348 Uiso 0.50 1 calc PR D 2
H63E H -0.0233 0.2094 0.0797 0.348 Uiso 0.50 1 calc PR D 2
H63F H -0.1266 0.1477 0.1043 0.348 Uiso 0.50 1 calc PR D 2
C64B C -0.0145(19) 0.1380(13) 0.1822(11) 0.232(6) Uiso 0.50 1 d PD D 2
H64C H 0.0675 0.1279 0.1781 0.278 Uiso 0.50 1 calc PR D 2
H64D H -0.0512 0.0862 0.2086 0.278 Uiso 0.50 1 calc PR D 2
C65B C -0.0531(16) 0.2191(13) 0.2291(11) 0.232(6) Uiso 0.50 1 d PD D 2
H65C H -0.0095 0.2218 0.2716 0.278 Uiso 0.50 1 calc PR D 2
H65D H -0.0400 0.2723 0.1955 0.278 Uiso 0.50 1 calc PR D 2
C66B C -0.1786(13) 0.2146(19) 0.2624(11) 0.232(6) Uiso 0.50 1 d PD D 2
H66C H -0.2213 0.2619 0.2385 0.278 Uiso 0.50 1 calc PR D 2
H66D H -0.2063 0.1582 0.2507 0.278 Uiso 0.50 1 calc PR D 2
C67B C -0.1960(17) 0.224(2) 0.3503(10) 0.232(6) Uiso 0.50 1 d PD D 2
H67C H -0.1435 0.2661 0.3632 0.278 Uiso 0.50 1 calc PR D 2
H67D H -0.1807 0.1673 0.3762 0.278 Uiso 0.50 1 calc PR D 2
C68B C -0.3175(19) 0.256(3) 0.3791(17) 0.232(6) Uiso 0.50 1 d PD D 2
H68D H -0.3219 0.2832 0.4289 0.348 Uiso 0.50 1 calc PR D 2
H68E H -0.3666 0.2071 0.3849 0.348 Uiso 0.50 1 calc PR D 2
H68F H -0.3413 0.2995 0.3416 0.348 Uiso 0.50 1 calc PR D 2

loop_
_atom_site_aniso_label
_atom_site_aniso_U_11
_atom_site_aniso_U_22
_atom_site_aniso_U_33
_atom_site_aniso_U_23
_atom_site_aniso_U_13
_atom_site_aniso_U_12
Ge1 0.0245(2) 0.02499(19) 0.0224(2) -0.00172(15) -0.00101(18) 0.00032(15)
Ge2 0.0592(3) 0.0241(2) 0.0250(3) -0.00431(16) 0.0067(2) -0.00845(19)
P1 0.0316(5) 0.0233(4) 0.0257(5) -0.0018(4) -0.0012(5) -0.0001(4)
P2 0.0438(6) 0.0319(5) 0.0278(6) 0.0006(4) 0.0075(5) 0.0014(4)
C1 0.029(2) 0.0310(18) 0.023(2) -0.0011(14) -0.0032(18) -0.0020(15)
C6 0.066(3) 0.030(2) 0.035(3) -0.0043(17) 0.007(2) 0.0029(19)
C11 0.028(2) 0.0319(18) 0.023(2) -0.0026(14) -0.0028(18) -0.0004(15)
C12 0.024(2) 0.037(2) 0.027(2) -0.0004(15) -0.0010(18) 0.0029(15)
C13 0.031(2) 0.047(2) 0.026(2) -0.0072(16) -0.005(2) 0.0066(17)
C14 0.040(2) 0.044(2) 0.035(3) -0.0054(17) -0.008(2) 0.0128(18)
C15 0.047(3) 0.031(2) 0.042(3) -0.0031(17) -0.014(2) 0.0072(17)
C16 0.040(2) 0.0301(19) 0.030(2) -0.0008(15) -0.007(2) 0.0026(16)
C17 0.025(2) 0.045(2) 0.035(3) -0.0010(18) 0.000(2) -0.0060(17)
C18 0.044(3) 0.059(3) 0.042(3) -0.010(2) 0.005(2) 0.008(2)
C19 0.055(3) 0.050(3) 0.057(3) -0.016(2) -0.002(3) 0.023(2)
C20 0.049(3) 0.0311(19) 0.034(2) 0.0040(16) -0.001(2) 0.0007(18)
C21 0.050(3) 0.043(2) 0.045(3) 0.0045(19) 0.004(2) -0.011(2)
C22 0.063(3) 0.047(2) 0.029(2) 0.0007(18) 0.004(2) -0.005(2)
C23 0.077(3) 0.038(2) 0.041(3) 0.0119(19) -0.003(3) -0.003(2)
C24 0.029(2) 0.0204(16) 0.030(2) -0.0010(14) -0.0018(19) -0.0010(14)
C25 0.030(2) 0.0305(18) 0.034(2) -0.0049(15) 0.0005(19) -0.0039(15)
C26 0.027(2) 0.056(3) 0.045(3) -0.002(2) 0.005(2) -0.0070(18)
C27 0.021(2) 0.068(3) 0.052(3) -0.002(2) -0.004(2) -0.0054(19)
C28 0.030(2) 0.049(2) 0.041(3) 0.0009(18) -0.011(2) -0.0099(18)
C29 0.029(2) 0.0247(17) 0.038(2) -0.0007(15) -0.0098(19) -0.0048(15)
C30 0.033(2) 0.049(2) 0.031(2) -0.0050(17) 0.009(2) -0.0028(18)
C31 0.029(3) 0.121(5) 0.058(4) -0.014(3) 0.008(3) -0.002(3)
C32 0.030(3) 0.153(6) 0.063(4) -0.002(4) -0.005(3) -0.007(3)
C33 0.038(2) 0.0338(19) 0.029(2) -0.0054(16) -0.006(2) 0.0005(16)
C34 0.036(2) 0.041(2) 0.032(2) -0.0030(17) 0.001(2) 0.0016(17)
C35 0.050(3) 0.062(3) 0.033(3) -0.0108(19) -0.014(2) 0.008(2)
C36 0.057(3) 0.032(2) 0.039(3) -0.0076(17) -0.004(2) 0.0009(19)
C37 0.056(3) 0.0236(18) 0.034(2) 0.0006(16) 0.008(2) -0.0005(17)
C38 0.065(3) 0.0226(19) 0.043(3) -0.0059(17) 0.007(2) -0.0054(18)
C39 0.066(3) 0.0244(19) 0.050(3) 0.0032(18) 0.014(3) 0.0013(19)
C40 0.062(3) 0.033(2) 0.048(3) 0.0074(19) 0.004(3) 0.007(2)
C41 0.055(3) 0.034(2) 0.047(3) 0.0030(18) -0.007(2) 0.0067(19)
C42 0.044(2) 0.0263(18) 0.039(3) -0.0027(16) 0.003(2) 0.0046(17)
C43 0.086(4) 0.024(2) 0.060(3) -0.0073(19) 0.001(3) -0.011(2)
C44 0.094(4) 0.038(2) 0.066(4) 0.010(2) 0.004(3) -0.012(3)
C45 0.096(4) 0.042(3) 0.064(4) 0.014(2) 0.000(3) 0.015(3)
C46 0.045(3) 0.032(2) 0.048(3) -0.0006(18) -0.002(2) 0.0010(18)
C47 0.043(3) 0.041(2) 0.057(3) 0.000(2) -0.003(2) -0.0049(19)
C48 0.057(3) 0.033(2) 0.050(3) -0.0047(18) 0.001(2) -0.0087(19)
C49 0.075(4) 0.060(3) 0.073(4) 0.013(3) -0.023(3) -0.008(3)
C50 0.067(3) 0.031(2) 0.025(2) 0.0021(16) -0.003(2) -0.0157(19)
C51 0.107(4) 0.045(2) 0.028(3) 0.0024(19) -0.011(3) -0.039(3)
C52 0.086(4) 0.036(2) 0.042(3) -0.0006(18) -0.027(3) -0.010(2)
C53 0.056(3) 0.043(2) 0.063(4) -0.001(2) -0.027(3) -0.002(2)
C54 0.046(3) 0.047(2) 0.042(3) -0.0011(19) -0.013(2) 0.001(2)
C55 0.044(2) 0.0312(19) 0.034(2) 0.0033(16) -0.011(2) -0.0041(17)
C57 0.133(6) 0.084(4) 0.059(4) -0.009(3) -0.041(4) -0.038(4)
C58 0.063(4) 0.083(4) 0.094(5) -0.020(3) -0.033(4) -0.010(3)
C59 0.044(3) 0.044(2) 0.030(2) -0.0037(17) -0.005(2) -0.0017(19)
C60 0.067(3) 0.066(3) 0.028(3) 0.006(2) -0.003(3) -0.016(2)
C61 0.052(3) 0.040(2) 0.028(2) -0.0096(17) 0.005(2) -0.0012(19)
C62 0.054(3) 0.070(3) 0.053(3) -0.023(2) 0.001(3) 0.006(2)

loop_
_atom_type_symbol
_atom_type_description
_atom_type_scat_dispersion_real
_atom_type_scat_dispersion_imag
_atom_type_scat_source
C C 0.0033 0.0016 'International Tables Vol C Tables 4.2.6.8 and 6.1.1.4'
H H 0.0000 0.0000 'International Tables Vol C Tables 4.2.6.8 and 6.1.1.4'
P P 0.1023 0.0942 'International Tables Vol C Tables 4.2.6.8 and 6.1.1.4'
Ge Ge 0.1547 1.8001 'International Tables Vol C Tables 4.2.6.8 and 6.1.1.4'

loop_
_geom_angle_atom_site_label_1
_geom_angle_atom_site_label_2
_geom_angle_atom_site_label_3
_geom_angle
C1 Ge1 C24 116.36(14)
C1 Ge1 C11 124.36(15)
C24 Ge1 C11 119.27(14)
C6 Ge2 C50 121.19(18)
C6 Ge2 C37 113.13(17)
C50 Ge2 C37 105.04(16)
C6 Ge2 P1 79.15(11)
C50 Ge2 P1 111.84(11)
C37 Ge2 P1 126.18(12)
C1 P1 P2 114.37(12)
C1 P1 Ge2 127.42(12)
P2 P1 Ge2 78.73(4)
C6 P2 P1 93.39(15)
C2B C1 C2A 11.7(7)
C2B C1 P1 124.6(5)
C2A C1 P1 127.7(5)
C2B C1 Ge1 125.8(4)
C2A C1 Ge1 124.5(4)
P1 C1 Ge1 107.80(18)
C3A C2A C4A 107.8(9)
C3A C2A C1 114.2(8)
C4A C2A C1 105.9(8)
C3A C2A C5A 110.5(9)
C4A C2A C5A 107.8(9)
C1 C2A C5A 110.4(8)
C5B C2B C3B 105.3(10)
C5B C2B C1 113.9(9)
C3B C2B C1 111.4(8)
C5B C2B C4B 106.9(9)
C3B C2B C4B 106.8(10)
C1 C2B C4B 112.0(9)
C7B C6 C7A 22.3(4)
C7B C6 P2 122.4(4)
C7A C6 P2 117.5(4)
C7B C6 Ge2 132.2(4)
C7A C6 Ge2 133.9(4)
P2 C6 Ge2 105.0(2)
C8A C7A C10A 121.7(9)
C8A C7A C9A 107.1(8)
C10A C7A C9A 101.3(8)
C8A C7A C6 115.9(6)
C10A C7A C6 107.0(8)
C9A C7A C6 100.7(6)
C9B C7B C6 114.1(9)
C9B C7B C8B 103.3(11)
C6 C7B C8B 117.2(9)
C9B C7B C10B 108.6(10)
C6 C7B C10B 108.1(7)
C8B C7B C10B 104.9(8)
C12 C11 C16 118.9(3)
C12 C11 Ge1 115.9(2)
C16 C11 Ge1 124.8(3)
C13 C12 C11 121.4(3)
C13 C12 C17 116.0(4)
C11 C12 C17 122.6(3)
C14 C13 C12 118.8(4)
C14 C13 C18 121.1(4)
C12 C13 C18 120.1(4)
C15 C14 C13 118.9(4)
C15 C14 C19 119.4(4)
C13 C14 C19 121.6(4)
C14 C15 C16 124.5(4)
C15 C16 C11 116.9(4)
C15 C16 C20 118.2(3)
C11 C16 C20 125.0(3)
C21 C20 C22 111.6(4)
C21 C20 C16 110.0(3)
C22 C20 C16 111.4(3)
C21 C20 C23 107.2(3)
C22 C20 C23 104.7(3)
C16 C20 C23 111.9(3)
C29 C24 C25 118.7(3)
C29 C24 Ge1 126.4(3)
C25 C24 Ge1 114.6(3)
C26 C25 C24 121.8(4)
C26 C25 C30 115.0(4)
C24 C25 C30 123.2(3)
C27 C26 C25 118.5(4)
C27 C26 C31 120.9(4)
C25 C26 C31 120.6(4)
C28 C27 C26 119.5(4)
C28 C27 C32 118.5(4)
C26 C27 C32 121.9(4)
C27 C28 C29 124.0(4)
C28 C29 C24 117.0(4)
C28 C29 C33 117.8(3)
C24 C29 C33 125.2(3)
C34 C33 C35 105.6(3)
C34 C33 C29 111.4(3)
C35 C33 C29 113.7(3)
C34 C33 C36 111.0(3)
C35 C33 C36 106.3(3)
C29 C33 C36 108.7(3)
C42 C37 C38 117.6(4)
C42 C37 Ge2 128.9(3)
C38 C37 Ge2 113.1(3)
C39 C38 C37 122.2(4)
C39 C38 C43 115.1(4)
C37 C38 C43 122.6(4)
C40 C39 C38 118.6(4)
C40 C39 C44 121.8(4)
C38 C39 C44 119.6(5)
C39 C40 C41 119.1(4)
C39 C40 C45 122.6(4)
C41 C40 C45 118.2(5)
C40 C41 C42 124.1(4)
C41 C42 C37 117.6(4)
C41 C42 C46 116.0(4)
C37 C42 C46 126.4(4)
C47 C46 C49 105.2(4)
C47 C46 C48 109.9(3)
C49 C46 C48 106.7(4)
C47 C46 C42 111.9(4)
C49 C46 C42 112.3(3)
C48 C46 C42 110.5(4)
C55 C50 C51 117.4(4)
C55 C50 Ge2 124.0(3)
C51 C50 Ge2 118.2(4)
C52 C51 C50 121.7(5)
C52 C51 C56B 108.5(6)
C50 C51 C56B 125.2(6)
C52 C51 C56A 119.2(5)
C50 C51 C56A 118.0(5)
C56B C51 C56A 33.8(5)
C53 C52 C51 119.8(4)
C53 C52 C57 119.2(5)
C51 C52 C57 120.9(5)
C52 C53 C54 118.2(5)
C52 C53 C58 122.9(5)
C54 C53 C58 118.9(5)
C53 C54 C55 124.7(5)
C54 C55 C50 117.8(4)
C54 C55 C59 113.2(4)
C50 C55 C59 128.9(4)
C61 C59 C60 108.8(3)
C61 C59 C55 115.0(4)
C60 C59 C55 109.8(3)
C61 C59 C62 105.9(3)
C60 C59 C62 108.1(4)
C55 C59 C62 108.9(3)
C63A C64A C65A 109.33(10)
C66A C65A C64A 109.38(10)
C65A C66A C67A 109.46(10)
C68A C67A C66A 109.44(10)
C63B C64B C65B 109.35(10)
C66B C65B C64B 109.38(10)
C67B C66B C65B 109.42(10)
C66B C67B C68B 109.42(10)

loop_
_geom_bond_atom_site_label_1
_geom_bond_atom_site_label_2
_geom_bond_distance
Ge1 C1 1.833(4)
Ge1 C24 1.987(4)
Ge1 C11 1.996(3)
Ge2 C6 1.982(4)
Ge2 C50 2.036(5)
Ge2 C37 2.041(4)
Ge2 P1 2.4351(9)
P1 C1 1.822(3)
P1 P2 2.1703(14)
P2 C6 1.702(4)
C1 C2B 1.499(12)
C1 C2A 1.590(12)
C2A C3A 1.478(14)
C2A C4A 1.555(16)
C2A C5A 1.600(15)
C2B C5B 1.481(16)
C2B C3B 1.495(16)
C2B C4B 1.527(16)
C6 C7B 1.487(9)
C6 C7A 1.655(10)
C7A C8A 1.441(13)
C7A C10A 1.533(14)
C7A C9A 1.648(13)
C7B C9B 1.409(18)
C7B C8B 1.585(17)
C7B C10B 1.642(13)
C11 C12 1.413(5)
C11 C16 1.422(5)
C12 C13 1.408(5)
C12 C17 1.522(5)
C13 C14 1.394(6)
C13 C18 1.511(6)
C14 C15 1.372(6)
C14 C19 1.521(5)
C15 C16 1.391(5)
C16 C20 1.548(6)
C20 C21 1.526(6)
C20 C22 1.530(6)
C20 C23 1.549(5)
C24 C29 1.418(5)
C24 C25 1.424(5)
C25 C26 1.392(5)
C25 C30 1.513(5)
C26 C27 1.390(6)
C26 C31 1.517(7)
C27 C28 1.376(6)
C27 C32 1.521(6)
C28 C29 1.391(5)
C29 C33 1.539(6)
C33 C34 1.525(6)
C33 C35 1.532(5)
C33 C36 1.543(5)
C37 C42 1.417(6)
C37 C38 1.423(5)
C38 C39 1.411(6)
C38 C43 1.507(6)
C39 C40 1.379(7)
C39 C44 1.512(6)
C40 C41 1.384(6)
C40 C45 1.529(6)
C41 C42 1.394(6)
C42 C46 1.549(6)
C46 C47 1.517(6)
C46 C49 1.524(6)
C46 C48 1.542(6)
C50 C55 1.407(6)
C50 C51 1.443(6)
C51 C52 1.392(7)
C51 C56B 1.462(12)
C51 C56A 1.625(10)
C52 C53 1.376(7)
C52 C57 1.533(6)
C53 C54 1.381(6)
C53 C58 1.518(7)
C54 C55 1.391(6)
C55 C59 1.552(6)
C59 C61 1.508(6)
C59 C60 1.533(6)
C59 C62 1.553(6)
C63A C64A 1.5405(10)
C64A C65A 1.5405(10)
C65A C66A 1.5395(10)
C66A C67A 1.5398(10)
C67A C68A 1.5397(10)
C63B C64B 1.5400(10)
C64B C65B 1.5402(10)
C65B C66B 1.5398(10)
C66B C67B 1.5397(10)
C67B C68B 1.5399(10)

loop_
_geom_torsion_atom_site_label_1
_geom_torsion_atom_site_label_2
_geom_torsion_atom_site_label_3
_geom_torsion_atom_site_label_4
_geom_torsion
C6 Ge2 P1 C1 -124.1(2)
C50 Ge2 P1 C1 -4.7(2)
C37 Ge2 P1 C1 125.0(2)
C6 Ge2 P1 P2 -11.98(15)
C50 Ge2 P1 P2 107.44(13)
C37 Ge2 P1 P2 -122.80(16)
C1 P1 P2 C6 139.9(2)
Ge2 P1 P2 C6 13.77(17)
P2 P1 C1 C2B -42.2(7)
Ge2 P1 C1 C2B 52.1(7)
P2 P1 C1 C2A -56.3(7)
Ge2 P1 C1 C2A 38.1(7)
P2 P1 C1 Ge1 123.25(14)
Ge2 P1 C1 Ge1 -142.37(11)
C24 Ge1 C1 C2B 153.7(7)
C11 Ge1 C1 C2B -27.9(7)
C24 Ge1 C1 C2A 167.9(6)
C11 Ge1 C1 C2A -13.6(7)
C24 Ge1 C1 P1 -11.6(2)
C11 Ge1 C1 P1 166.82(16)
C2B C1 C2A C3A -144(4)
P1 C1 C2A C3A -65.5(11)
Ge1 C1 C2A C3A 115.1(7)
C2B C1 C2A C4A -26(3)
P1 C1 C2A C4A 53.0(9)
Ge1 C1 C2A C4A -126.4(6)
C2B C1 C2A C5A 90(4)
P1 C1 C2A C5A 169.3(6)
Ge1 C1 C2A C5A -10.1(11)
C2A C1 C2B C5B -64(4)
P1 C1 C2B C5B -173.2(7)
Ge1 C1 C2B C5B 23.9(12)
C2A C1 C2B C3B 55(3)
P1 C1 C2B C3B -54.3(12)
Ge1 C1 C2B C3B 142.8(8)
C2A C1 C2B C4B 175(4)
P1 C1 C2B C4B 65.4(9)
Ge1 C1 C2B C4B -97.5(8)
P1 P2 C6 C7B 169.6(6)
P1 P2 C6 C7A 144.4(4)
P1 P2 C6 Ge2 -17.3(2)
C50 Ge2 C6 C7B 78.7(7)
C37 Ge2 C6 C7B -47.4(7)
P1 Ge2 C6 C7B -172.2(7)
C50 Ge2 C6 C7A 109.3(6)
C37 Ge2 C6 C7A -16.7(6)
P1 Ge2 C6 C7A -141.6(6)
C50 Ge2 C6 P2 -93.5(2)
C37 Ge2 C6 P2 140.5(2)
P1 Ge2 C6 P2 15.60(19)
C7B C6 C7A C8A -151.9(18)
P2 C6 C7A C8A -43.3(9)
Ge2 C6 C7A C8A 111.8(7)
C7B C6 C7A C10A 68.7(14)
P2 C6 C7A C10A 177.4(7)
Ge2 C6 C7A C10A -27.6(10)
C7B C6 C7A C9A -36.8(12)
P2 C6 C7A C9A 71.9(7)
Ge2 C6 C7A C9A -133.1(6)
C7A C6 C7B C9B 62.3(14)
P2 C6 C7B C9B -21.8(13)
Ge2 C6 C7B C9B 167.2(9)
C7A C6 C7B C8B -176.8(19)
P2 C6 C7B C8B 99.1(9)
Ge2 C6 C7B C8B -71.9(10)
C7A C6 C7B C10B -58.6(13)
P2 C6 C7B C10B -142.7(6)
Ge2 C6 C7B C10B 46.3(10)
C1 Ge1 C11 C12 -67.8(3)
C24 Ge1 C11 C12 110.5(3)
C1 Ge1 C11 C16 119.6(3)
C24 Ge1 C11 C16 -62.0(4)
C16 C11 C12 C13 7.1(5)
Ge1 C11 C12 C13 -165.9(3)
C16 C11 C12 C17 -171.3(3)
Ge1 C11 C12 C17 15.7(5)
C11 C12 C13 C14 -0.9(6)
C17 C12 C13 C14 177.7(3)
C11 C12 C13 C18 179.9(4)
C17 C12 C13 C18 -1.5(5)
C12 C13 C14 C15 -4.9(6)
C18 C13 C14 C15 174.3(4)
C12 C13 C14 C19 178.4(4)
C18 C13 C14 C19 -2.4(6)
C13 C14 C15 C16 4.7(6)
C19 C14 C15 C16 -178.5(4)
C14 C15 C16 C11 1.5(6)
C14 C15 C16 C20 -178.5(4)
C12 C11 C16 C15 -7.3(5)
Ge1 C11 C16 C15 165.0(3)
C12 C11 C16 C20 172.7(3)
Ge1 C11 C16 C20 -15.0(5)
C15 C16 C20 C21 -103.0(4)
C11 C16 C20 C21 77.0(5)
C15 C16 C20 C22 132.8(4)
C11 C16 C20 C22 -47.2(5)
C15 C16 C20 C23 15.9(5)
C11 C16 C20 C23 -164.1(4)
C1 Ge1 C24 C29 117.3(3)
C11 Ge1 C24 C29 -61.2(3)
C1 Ge1 C24 C25 -56.4(3)
C11 Ge1 C24 C25 125.1(3)
C29 C24 C25 C26 -6.8(5)
Ge1 C24 C25 C26 167.4(3)
C29 C24 C25 C30 171.2(3)
Ge1 C24 C25 C30 -14.6(4)
C24 C25 C26 C27 2.0(6)
C30 C25 C26 C27 -176.2(4)
C24 C25 C26 C31 -175.9(4)
C30 C25 C26 C31 6.0(6)
C25 C26 C27 C28 4.1(6)
C31 C26 C27 C28 -178.1(4)
C25 C26 C27 C32 -175.8(5)
C31 C26 C27 C32 2.0(7)
C26 C27 C28 C29 -5.5(7)
C32 C27 C28 C29 174.4(4)
C27 C28 C29 C24 0.6(6)
C27 C28 C29 C33 178.7(4)
C25 C24 C29 C28 5.4(5)
Ge1 C24 C29 C28 -168.1(3)
C25 C24 C29 C33 -172.6(3)
Ge1 C24 C29 C33 14.0(5)
C28 C29 C33 C34 124.9(4)
C24 C29 C33 C34 -57.1(4)
C28 C29 C33 C35 5.7(5)
C24 C29 C33 C35 -176.3(3)
C28 C29 C33 C36 -112.5(4)
C24 C29 C33 C36 65.5(4)
C6 Ge2 C37 C42 -88.8(4)
C50 Ge2 C37 C42 136.9(4)
P1 Ge2 C37 C42 4.6(5)
C6 Ge2 C37 C38 98.5(3)
C50 Ge2 C37 C38 -35.7(3)
P1 Ge2 C37 C38 -168.1(2)
C42 C37 C38 C39 -9.2(7)
Ge2 C37 C38 C39 164.3(4)
C42 C37 C38 C43 166.5(4)
Ge2 C37 C38 C43 -19.9(6)
C37 C38 C39 C40 1.6(7)
C43 C38 C39 C40 -174.4(4)
C37 C38 C39 C44 -177.0(4)
C43 C38 C39 C44 6.9(7)
C38 C39 C40 C41 5.0(7)
C44 C39 C40 C41 -176.4(4)
C38 C39 C40 C45 -177.7(4)
C44 C39 C40 C45 0.9(7)
C39 C40 C41 C42 -4.1(7)
C45 C40 C41 C42 178.5(4)
C40 C41 C42 C37 -3.6(7)
C40 C41 C42 C46 174.6(4)
C38 C37 C42 C41 9.9(6)
Ge2 C37 C42 C41 -162.5(3)
C38 C37 C42 C46 -168.1(4)
Ge2 C37 C42 C46 19.5(6)
C41 C42 C46 C47 -140.7(4)
C37 C42 C46 C47 37.3(5)
C41 C42 C46 C49 -22.6(5)
C37 C42 C46 C49 155.4(4)
C41 C42 C46 C48 96.5(4)
C37 C42 C46 C48 -85.5(5)
C6 Ge2 C50 C55 177.9(3)
C37 Ge2 C50 C55 -52.5(3)
P1 Ge2 C50 C55 87.5(3)
C6 Ge2 C50 C51 -9.6(4)
C37 Ge2 C50 C51 120.0(3)
P1 Ge2 C50 C51 -99.9(3)
C55 C50 C51 C52 2.6(6)
Ge2 C50 C51 C52 -170.4(3)
C55 C50 C51 C56B -150.5(7)
Ge2 C50 C51 C56B 36.5(9)
C55 C50 C51 C56A 170.4(4)
Ge2 C50 C51 C56A -2.6(6)
C50 C51 C52 C53 3.3(7)
C56B C51 C52 C53 160.3(6)
C56A C51 C52 C53 -164.4(5)
C50 C51 C52 C57 -178.1(4)
C56B C51 C52 C57 -21.1(8)
C56A C51 C52 C57 14.2(7)
C51 C52 C53 C54 -5.1(6)
C57 C52 C53 C54 176.3(4)
C51 C52 C53 C58 177.1(4)
C57 C52 C53 C58 -1.5(7)
C52 C53 C54 C55 1.1(6)
C58 C53 C54 C55 179.0(4)
C53 C54 C55 C50 4.8(6)
C53 C54 C55 C59 -172.1(4)
C51 C50 C55 C54 -6.3(5)
Ge2 C50 C55 C54 166.2(3)
C51 C50 C55 C59 170.0(4)
Ge2 C50 C55 C59 -17.4(5)
C54 C55 C59 C61 164.2(3)
C50 C55 C59 C61 -12.3(6)
C54 C55 C59 C60 -72.7(4)
C50 C55 C59 C60 110.8(5)
C54 C55 C59 C62 45.5(5)
C50 C55 C59 C62 -131.0(4)
C63A C64A C65A C66A 5(2)
C64A C65A C66A C67A -166.9(15)
C65A C66A C67A C68A -99.4(18)
C63B C64B C65B C66B 81.6(19)
C64B C65B C66B C67B 126(2)
C65B C66B C67B C68B 157(3)
